data_7003483
loop_
_publ_author_name
'Armstrong, David R.'
'Herd, Emma'
'Graham, David V.'
'Hevia, Eva'
'Kennedy, Alan R.'
'Clegg, William'
'Russo, Luca'

_publ_section_title
;
 Synthesis and structural elucidation of solvent-free and solvated
 lithium dimethyl (HMDS) zincates
;
_journal_issue 10
_journal_name_full 'Dalton Transactions'
_journal_page_first 1323
_journal_page_last 1330
_journal_paper_doi 10.1039/b716494g
_journal_year 2008
_chemical_formula_sum 'C17 H47 Li N4 Si2 Zn'
_chemical_formula_weight 436.08
_chemical_name_systematic
;
?
;
_space_group_IT_number 14
_symmetry_cell_setting monoclinic
_symmetry_space_group_name_Hall '-P 2ybc'
_symmetry_space_group_name_H-M 'P 1 21/c 1'
_atom_sites_solution_hydrogens geom
_atom_sites_solution_primary direct
_atom_sites_solution_secondary difmap
_audit_creation_method SHELXL-97
_cell_angle_alpha 90.00
_cell_angle_beta 100.676(4)
_cell_angle_gamma 90.00
_cell_formula_units_Z 4
_cell_length_a 9.616(3)
_cell_length_b 13.522(4)
_cell_length_c 20.444(6)
_cell_measurement_reflns_used 999
_cell_measurement_temperature 150(2)
_cell_measurement_theta_max 27.5
_cell_measurement_theta_min 2.5
_cell_volume 2612.3(14)
_computing_cell_refinement 'Bruker SAINT (Bruker, 2001)'
_computing_data_collection 'Bruker SMART (Bruker, 2001)'
_computing_data_reduction 'Bruker SAINT'
_computing_molecular_graphics 'Mercury 1.5'
_computing_structure_refinement 'SHELXL-97 (Sheldrick, 1997)'
_computing_structure_solution 'Bruker SHELXTL (Sheldrick, 2001)'
_diffrn_ambient_temperature 150(2)
_diffrn_measured_fraction_theta_full 0.965
_diffrn_measured_fraction_theta_max 0.965
_diffrn_measurement_device_type 'Bruker SMART 1K CCD diffractometer'
_diffrn_measurement_method 'thin-slice \w scans'
_diffrn_radiation_monochromator graphite
_diffrn_radiation_source 'fine-focus sealed tube'
_diffrn_radiation_type MoK\a
_diffrn_radiation_wavelength 0.71073
_diffrn_reflns_av_R_equivalents 0.0185
_diffrn_reflns_av_sigmaI/netI 0.0167
_diffrn_reflns_limit_h_max 12
_diffrn_reflns_limit_h_min -12
_diffrn_reflns_limit_k_max 18
_diffrn_reflns_limit_k_min -17
_diffrn_reflns_limit_l_max 26
_diffrn_reflns_limit_l_min -27
_diffrn_reflns_number 22855
_diffrn_reflns_theta_full 28.36
_diffrn_reflns_theta_max 28.36
_diffrn_reflns_theta_min 5.67
_diffrn_standards_number 0
_exptl_absorpt_coefficient_mu 1.039
_exptl_absorpt_correction_T_max 0.8597
_exptl_absorpt_correction_T_min 0.6246
_exptl_absorpt_correction_type multi-scan
_exptl_crystal_colour colourless
_exptl_crystal_density_diffrn 1.109
_exptl_crystal_density_method 'not measured'
_exptl_crystal_description block
_exptl_crystal_F_000 952
_exptl_crystal_size_max 0.50
_exptl_crystal_size_mid 0.20
_exptl_crystal_size_min 0.15
_refine_diff_density_max 0.344
_refine_diff_density_min -0.247
_refine_diff_density_rms 0.040
_refine_ls_extinction_method none
_refine_ls_goodness_of_fit_ref 1.036
_refine_ls_hydrogen_treatment constr
_refine_ls_matrix_type full
_refine_ls_number_parameters 239
_refine_ls_number_reflns 6301
_refine_ls_number_restraints 0
_refine_ls_restrained_S_all 1.036
_refine_ls_R_factor_all 0.0281
_refine_ls_R_factor_gt 0.0227
_refine_ls_shift/su_max 0.001
_refine_ls_shift/su_mean 0.000
_refine_ls_structure_factor_coef Fsqd
_refine_ls_weighting_details 'calc w=1/[\s^2^(Fo^2^)+(0.0322P)^2^+0.7214P] where P=(Fo^2^+2Fc^2^)/3'
_refine_ls_weighting_scheme calc
_refine_ls_wR_factor_gt 0.0612
_refine_ls_wR_factor_ref 0.0642
_reflns_number_gt 5588
_reflns_number_total 6301
_reflns_threshold_expression I>2\s(I)
_cod_data_source_file b716494g.txt
_cod_data_source_block rem388
_cod_original_cell_volume 2612.2(12)
_cod_original_sg_symbol_H-M 'P 2(1)/c'
_cod_database_code 7003483

loop_
_symmetry_equiv_pos_as_xyz
'x, y, z'
'-x, y+1/2, -z+1/2'
'-x, -y, -z'
'x, -y-1/2, z-1/2'

loop_
_atom_site_label
_atom_site_type_symbol
_atom_site_fract_x
_atom_site_fract_y
_atom_site_fract_z
_atom_site_U_iso_or_equiv
_atom_site_adp_type
_atom_site_occupancy
_atom_site_symmetry_multiplicity
_atom_site_calc_flag
_atom_site_refinement_flags
_atom_site_disorder_assembly
_atom_site_disorder_group
Zn1 Zn 0.249484(15) 0.647702(10) 0.387805(7) 0.02601(5) Uani 1 1 d . . .
Si1 Si 0.05833(3) 0.73028(2) 0.484756(16) 0.02328(7) Uani 1 1 d . . .
Si2 Si 0.33117(3) 0.83541(2) 0.473922(16) 0.02343(7) Uani 1 1 d . . .
Li1 Li 0.2758(2) 0.47644(15) 0.31501(10) 0.0268(4) Uani 1 1 d . . .
C1 C 0.27364(16) 0.70333(11) 0.29956(7) 0.0374(3) Uani 1 1 d . . .
H1A H 0.1839 0.7320 0.2770 0.056 Uiso 1 1 calc R . .
H1B H 0.3021 0.6504 0.2721 0.056 Uiso 1 1 calc R . .
H1C H 0.3467 0.7548 0.3066 0.056 Uiso 1 1 calc R . .
C2 C 0.27047(17) 0.50873(10) 0.42673(7) 0.0384(3) Uani 1 1 d . . .
H2A H 0.2764 0.5122 0.4750 0.058 Uiso 1 1 calc R . .
H2B H 0.3568 0.4783 0.4169 0.058 Uiso 1 1 calc R . .
H2C H 0.1883 0.4688 0.4070 0.058 Uiso 1 1 calc R . .
C3 C -0.07155(15) 0.64882(11) 0.42913(7) 0.0367(3) Uani 1 1 d . . .
H3A H -0.0942 0.6781 0.3846 0.055 Uiso 1 1 calc R . .
H3B H -0.1583 0.6427 0.4476 0.055 Uiso 1 1 calc R . .
H3C H -0.0299 0.5832 0.4263 0.055 Uiso 1 1 calc R . .
C4 C -0.03901(15) 0.84850(10) 0.49477(7) 0.0333(3) Uani 1 1 d . . .
H4A H 0.0224 0.8926 0.5255 0.050 Uiso 1 1 calc R . .
H4B H -0.1244 0.8336 0.5127 0.050 Uiso 1 1 calc R . .
H4C H -0.0657 0.8809 0.4514 0.050 Uiso 1 1 calc R . .
C5 C 0.09341(15) 0.66845(11) 0.56876(7) 0.0372(3) Uani 1 1 d . . .
H5A H 0.1520 0.6095 0.5669 0.056 Uiso 1 1 calc R . .
H5B H 0.0034 0.6491 0.5810 0.056 Uiso 1 1 calc R . .
H5C H 0.1432 0.7145 0.6021 0.056 Uiso 1 1 calc R . .
C6 C 0.50771(14) 0.79234(13) 0.45766(7) 0.0414(3) Uani 1 1 d . . .
H6A H 0.5306 0.7279 0.4789 0.062 Uiso 1 1 calc R . .
H6B H 0.5808 0.8404 0.4761 0.062 Uiso 1 1 calc R . .
H6C H 0.5036 0.7863 0.4096 0.062 Uiso 1 1 calc R . .
C7 C 0.29080(17) 0.95386(11) 0.42652(8) 0.0420(3) Uani 1 1 d . . .
H7A H 0.2776 0.9404 0.3787 0.063 Uiso 1 1 calc R . .
H7B H 0.3696 1.0002 0.4392 0.063 Uiso 1 1 calc R . .
H7C H 0.2041 0.9829 0.4369 0.063 Uiso 1 1 calc R . .
C8 C 0.35493(15) 0.87123(12) 0.56436(7) 0.0373(3) Uani 1 1 d . . .
H8A H 0.2675 0.9014 0.5731 0.056 Uiso 1 1 calc R . .
H8B H 0.4328 0.9188 0.5749 0.056 Uiso 1 1 calc R . .
H8C H 0.3769 0.8122 0.5921 0.056 Uiso 1 1 calc R . .
C9 C 0.08274(16) 0.53835(11) 0.18155(7) 0.0397(3) Uani 1 1 d . . .
H9A H -0.0023 0.5234 0.1486 0.060 Uiso 1 1 calc R . .
H9B H 0.1662 0.5341 0.1605 0.060 Uiso 1 1 calc R . .
H9C H 0.0754 0.6053 0.1989 0.060 Uiso 1 1 calc R . .
C10 C -0.02735(15) 0.47717(12) 0.26884(7) 0.0395(3) Uani 1 1 d . . .
H10A H -0.0317 0.5450 0.2852 0.059 Uiso 1 1 calc R . .
H10B H -0.0191 0.4309 0.3063 0.059 Uiso 1 1 calc R . .
H10C H -0.1137 0.4626 0.2366 0.059 Uiso 1 1 calc R . .
C11 C 0.10271(15) 0.36610(10) 0.20897(6) 0.0329(3) Uani 1 1 d . . .
H11A H 0.1732 0.3652 0.1793 0.040 Uiso 1 1 calc R . .
H11B H 0.0094 0.3492 0.1819 0.040 Uiso 1 1 calc R . .
C12 C 0.14237(15) 0.28874(10) 0.26285(7) 0.0355(3) Uani 1 1 d . . .
H12A H 0.0640 0.2817 0.2878 0.043 Uiso 1 1 calc R . .
H12B H 0.1551 0.2242 0.2419 0.043 Uiso 1 1 calc R . .
C13 C 0.28169(17) 0.25531(11) 0.37046(7) 0.0403(3) Uani 1 1 d . . .
H13A H 0.2000 0.2701 0.3912 0.060 Uiso 1 1 calc R . .
H13B H 0.3691 0.2717 0.4015 0.060 Uiso 1 1 calc R . .
H13C H 0.2817 0.1848 0.3593 0.060 Uiso 1 1 calc R . .
C14 C 0.40113(15) 0.29656(9) 0.28066(7) 0.0329(3) Uani 1 1 d . . .
H14A H 0.3787 0.3080 0.2320 0.039 Uiso 1 1 calc R . .
H14B H 0.4314 0.2269 0.2883 0.039 Uiso 1 1 calc R . .
C15 C 0.52083(14) 0.36449(10) 0.31164(7) 0.0326(3) Uani 1 1 d . . .
H15A H 0.5411 0.3545 0.3605 0.039 Uiso 1 1 calc R . .
H15B H 0.6073 0.3473 0.2943 0.039 Uiso 1 1 calc R . .
C16 C 0.58535(15) 0.53338(11) 0.34093(8) 0.0393(3) Uani 1 1 d . . .
H16A H 0.6816 0.5205 0.3336 0.059 Uiso 1 1 calc R . .
H16B H 0.5801 0.5192 0.3874 0.059 Uiso 1 1 calc R . .
H16C H 0.5613 0.6029 0.3311 0.059 Uiso 1 1 calc R . .
C17 C 0.49383(16) 0.49311(11) 0.22757(7) 0.0378(3) Uani 1 1 d . . .
H17A H 0.4677 0.5625 0.2184 0.057 Uiso 1 1 calc R . .
H17B H 0.4289 0.4503 0.1975 0.057 Uiso 1 1 calc R . .
H17C H 0.5908 0.4822 0.2207 0.057 Uiso 1 1 calc R . .
N1 N 0.20607(11) 0.74752(7) 0.45233(5) 0.0257(2) Uani 1 1 d . . .
N2 N 0.27317(11) 0.31424(8) 0.30953(5) 0.0277(2) Uani 1 1 d . . .
N3 N 0.09624(11) 0.46663(8) 0.23657(5) 0.0269(2) Uani 1 1 d . . .
N4 N 0.48490(11) 0.46962(8) 0.29685(5) 0.0269(2) Uani 1 1 d . . .

loop_
_atom_site_aniso_label
_atom_site_aniso_U_11
_atom_site_aniso_U_22
_atom_site_aniso_U_33
_atom_site_aniso_U_23
_atom_site_aniso_U_13
_atom_site_aniso_U_12
Zn1 0.02982(8) 0.02370(8) 0.02689(8) -0.00654(5) 0.01141(6) -0.00343(5)
Si1 0.02438(16) 0.02315(16) 0.02406(15) -0.00185(12) 0.00902(12) -0.00315(12)
Si2 0.02215(15) 0.02561(16) 0.02330(15) -0.00438(12) 0.00622(12) -0.00403(12)
Li1 0.0274(10) 0.0280(10) 0.0257(9) -0.0024(8) 0.0066(8) 0.0018(8)
C1 0.0445(8) 0.0407(8) 0.0290(6) -0.0022(5) 0.0124(6) -0.0006(6)
C2 0.0564(9) 0.0300(7) 0.0333(7) -0.0022(5) 0.0203(6) 0.0009(6)
C3 0.0341(7) 0.0367(7) 0.0403(7) -0.0063(6) 0.0091(6) -0.0123(5)
C4 0.0318(7) 0.0330(7) 0.0373(7) -0.0024(5) 0.0125(5) 0.0029(5)
C5 0.0355(7) 0.0439(8) 0.0346(7) 0.0099(6) 0.0125(6) -0.0011(6)
C6 0.0257(6) 0.0605(10) 0.0386(7) -0.0133(7) 0.0079(5) -0.0014(6)
C7 0.0429(8) 0.0323(7) 0.0501(9) 0.0066(6) 0.0062(7) -0.0106(6)
C8 0.0340(7) 0.0481(8) 0.0300(6) -0.0130(6) 0.0068(5) -0.0069(6)
C9 0.0431(8) 0.0422(8) 0.0314(7) 0.0105(6) 0.0005(6) -0.0050(6)
C10 0.0334(7) 0.0521(9) 0.0339(7) 0.0027(6) 0.0084(6) 0.0045(6)
C11 0.0353(7) 0.0343(7) 0.0279(6) -0.0057(5) 0.0021(5) -0.0067(5)
C12 0.0391(7) 0.0255(6) 0.0408(7) -0.0028(5) 0.0046(6) -0.0079(5)
C13 0.0497(8) 0.0312(7) 0.0417(8) 0.0118(6) 0.0131(6) 0.0058(6)
C14 0.0399(7) 0.0233(6) 0.0376(7) -0.0038(5) 0.0129(6) 0.0050(5)
C15 0.0288(6) 0.0320(7) 0.0381(7) -0.0009(5) 0.0094(5) 0.0085(5)
C16 0.0287(7) 0.0423(8) 0.0459(8) -0.0080(6) 0.0042(6) -0.0058(6)
C17 0.0408(7) 0.0406(8) 0.0356(7) 0.0012(6) 0.0163(6) -0.0037(6)
N1 0.0285(5) 0.0241(5) 0.0278(5) -0.0076(4) 0.0133(4) -0.0065(4)
N2 0.0324(5) 0.0219(5) 0.0293(5) 0.0014(4) 0.0069(4) 0.0008(4)
N3 0.0285(5) 0.0283(5) 0.0233(5) 0.0018(4) 0.0036(4) -0.0014(4)
N4 0.0256(5) 0.0271(5) 0.0289(5) -0.0016(4) 0.0072(4) -0.0003(4)

loop_
_atom_type_symbol
_atom_type_description
_atom_type_scat_dispersion_real
_atom_type_scat_dispersion_imag
_atom_type_scat_source
C C 0.0033 0.0016 'International Tables Vol C Tables 4.2.6.8 and 6.1.1.4'
H H 0.0000 0.0000 'International Tables Vol C Tables 4.2.6.8 and 6.1.1.4'
Li Li -0.0003 0.0001 'International Tables Vol C Tables 4.2.6.8 and 6.1.1.4'
N N 0.0061 0.0033 'International Tables Vol C Tables 4.2.6.8 and 6.1.1.4'
Zn Zn 0.2839 1.4301 'International Tables Vol C Tables 4.2.6.8 and 6.1.1.4'
Si Si 0.0817 0.0704 'International Tables Vol C Tables 4.2.6.8 and 6.1.1.4'

loop_
_geom_angle_atom_site_label_1
_geom_angle_atom_site_label_2
_geom_angle_atom_site_label_3
_geom_angle
_geom_angle_site_symmetry_1
_geom_angle_site_symmetry_3
_geom_angle_publ_flag
Li1 Zn1 C1 78.14(6) . . ?
Li1 Zn1 C2 55.26(6) . . ?
Li1 Zn1 N1 165.95(5) . . ?
C1 Zn1 C2 132.64(6) . . ?
C1 Zn1 N1 114.59(6) . . ?
C2 Zn1 N1 112.68(5) . . ?
C3 Si1 C4 105.97(7) . . ?
C3 Si1 C5 106.14(7) . . ?
C3 Si1 N1 110.82(6) . . ?
C4 Si1 C5 106.65(7) . . ?
C4 Si1 N1 113.34(6) . . ?
C5 Si1 N1 113.39(6) . . ?
C6 Si2 C7 106.28(8) . . ?
C6 Si2 C8 107.68(7) . . ?
C6 Si2 N1 110.97(6) . . ?
C7 Si2 C8 105.28(8) . . ?
C7 Si2 N1 113.36(6) . . ?
C8 Si2 N1 112.84(6) . . ?
Zn1 Li1 N2 148.76(10) . . ?
Zn1 Li1 N3 108.19(8) . . ?
Zn1 Li1 N4 108.26(9) . . ?
N2 Li1 N3 84.22(8) . . ?
N2 Li1 N4 87.12(8) . . ?
N3 Li1 N4 121.97(10) . . ?
Zn1 C1 H1A 109.5 . . ?
Zn1 C1 H1B 109.5 . . ?
Zn1 C1 H1C 109.5 . . ?
H1A C1 H1B 109.5 . . ?
H1A C1 H1C 109.5 . . ?
H1B C1 H1C 109.5 . . ?
Zn1 C2 H2A 109.5 . . ?
Zn1 C2 H2B 109.5 . . ?
Zn1 C2 H2C 109.5 . . ?
H2A C2 H2B 109.5 . . ?
H2A C2 H2C 109.5 . . ?
H2B C2 H2C 109.5 . . ?
Si1 C3 H3A 109.5 . . ?
Si1 C3 H3B 109.5 . . ?
Si1 C3 H3C 109.5 . . ?
H3A C3 H3B 109.5 . . ?
H3A C3 H3C 109.5 . . ?
H3B C3 H3C 109.5 . . ?
Si1 C4 H4A 109.5 . . ?
Si1 C4 H4B 109.5 . . ?
Si1 C4 H4C 109.5 . . ?
H4A C4 H4B 109.5 . . ?
H4A C4 H4C 109.5 . . ?
H4B C4 H4C 109.5 . . ?
Si1 C5 H5A 109.5 . . ?
Si1 C5 H5B 109.5 . . ?
Si1 C5 H5C 109.5 . . ?
H5A C5 H5B 109.5 . . ?
H5A C5 H5C 109.5 . . ?
H5B C5 H5C 109.5 . . ?
Si2 C6 H6A 109.5 . . ?
Si2 C6 H6B 109.5 . . ?
Si2 C6 H6C 109.5 . . ?
H6A C6 H6B 109.5 . . ?
H6A C6 H6C 109.5 . . ?
H6B C6 H6C 109.5 . . ?
Si2 C7 H7A 109.5 . . ?
Si2 C7 H7B 109.5 . . ?
Si2 C7 H7C 109.5 . . ?
H7A C7 H7B 109.5 . . ?
H7A C7 H7C 109.5 . . ?
H7B C7 H7C 109.5 . . ?
Si2 C8 H8A 109.5 . . ?
Si2 C8 H8B 109.5 . . ?
Si2 C8 H8C 109.5 . . ?
H8A C8 H8B 109.5 . . ?
H8A C8 H8C 109.5 . . ?
H8B C8 H8C 109.5 . . ?
H9A C9 H9B 109.5 . . ?
H9A C9 H9C 109.5 . . ?
H9A C9 N3 109.5 . . ?
H9B C9 H9C 109.5 . . ?
H9B C9 N3 109.5 . . ?
H9C C9 N3 109.5 . . ?
H10A C10 H10B 109.5 . . ?
H10A C10 H10C 109.5 . . ?
H10A C10 N3 109.5 . . ?
H10B C10 H10C 109.5 . . ?
H10B C10 N3 109.5 . . ?
H10C C10 N3 109.5 . . ?
H11A C11 H11B 107.9 . . ?
H11A C11 C12 109.1 . . ?
H11A C11 N3 109.1 . . ?
H11B C11 C12 109.1 . . ?
H11B C11 N3 109.1 . . ?
C12 C11 N3 112.35(11) . . ?
C11 C12 H12A 109.1 . . ?
C11 C12 H12B 109.1 . . ?
C11 C12 N2 112.29(11) . . ?
H12A C12 H12B 107.9 . . ?
H12A C12 N2 109.1 . . ?
H12B C12 N2 109.1 . . ?
H13A C13 H13B 109.5 . . ?
H13A C13 H13C 109.5 . . ?
H13A C13 N2 109.5 . . ?
H13B C13 H13C 109.5 . . ?
H13B C13 N2 109.5 . . ?
H13C C13 N2 109.5 . . ?
H14A C14 H14B 108.0 . . ?
H14A C14 C15 109.4 . . ?
H14A C14 N2 109.4 . . ?
H14B C14 C15 109.4 . . ?
H14B C14 N2 109.4 . . ?
C15 C14 N2 111.01(10) . . ?
C14 C15 H15A 109.3 . . ?
C14 C15 H15B 109.3 . . ?
C14 C15 N4 111.46(11) . . ?
H15A C15 H15B 108.0 . . ?
H15A C15 N4 109.3 . . ?
H15B C15 N4 109.3 . . ?
H16A C16 H16B 109.5 . . ?
H16A C16 H16C 109.5 . . ?
H16A C16 N4 109.5 . . ?
H16B C16 H16C 109.5 . . ?
H16B C16 N4 109.5 . . ?
H16C C16 N4 109.5 . . ?
H17A C17 H17B 109.5 . . ?
H17A C17 H17C 109.5 . . ?
H17A C17 N4 109.5 . . ?
H17B C17 H17C 109.5 . . ?
H17B C17 N4 109.5 . . ?
H17C C17 N4 109.5 . . ?
Zn1 N1 Si1 117.52(5) . . ?
Zn1 N1 Si2 115.12(5) . . ?
Si1 N1 Si2 127.11(6) . . ?
Li1 N2 C12 105.51(9) . . ?
Li1 N2 C13 120.03(10) . . ?
Li1 N2 C14 100.32(9) . . ?
C12 N2 C13 109.25(11) . . ?
C12 N2 C14 112.17(11) . . ?
C13 N2 C14 109.33(11) . . ?
Li1 N3 C9 118.57(10) . . ?
Li1 N3 C10 105.42(10) . . ?
Li1 N3 C11 105.01(9) . . ?
C9 N3 C10 108.36(11) . . ?
C9 N3 C11 108.55(10) . . ?
C10 N3 C11 110.83(11) . . ?
Li1 N4 C15 101.51(9) . . ?
Li1 N4 C16 113.88(10) . . ?
Li1 N4 C17 112.79(10) . . ?
C15 N4 C16 109.60(11) . . ?
C15 N4 C17 110.56(11) . . ?
C16 N4 C17 108.34(11) . . ?

loop_
_geom_bond_atom_site_label_1
_geom_bond_atom_site_label_2
_geom_bond_distance
_geom_bond_site_symmetry_2
_geom_bond_publ_flag
Zn1 Li1 2.790(2) . ?
Zn1 C1 2.0074(14) . ?
Zn1 C2 2.0361(15) . ?
Zn1 N1 1.9851(10) . ?
Si1 C3 1.8816(14) . ?
Si1 C4 1.8827(14) . ?
Si1 C5 1.8835(15) . ?
Si1 N1 1.6914(11) . ?
Si2 C6 1.8816(15) . ?
Si2 C7 1.8750(15) . ?
Si2 C8 1.8838(14) . ?
Si2 N1 1.6904(11) . ?
Li1 N2 2.196(2) . ?
Li1 N3 2.132(2) . ?
Li1 N4 2.113(2) . ?
C1 H1A 0.9800 . ?
C1 H1B 0.9800 . ?
C1 H1C 0.9800 . ?
C2 H2A 0.9800 . ?
C2 H2B 0.9800 . ?
C2 H2C 0.9800 . ?
C3 H3A 0.9800 . ?
C3 H3B 0.9800 . ?
C3 H3C 0.9800 . ?
C4 H4A 0.9800 . ?
C4 H4B 0.9800 . ?
C4 H4C 0.9800 . ?
C5 H5A 0.9800 . ?
C5 H5B 0.9800 . ?
C5 H5C 0.9800 . ?
C6 H6A 0.9800 . ?
C6 H6B 0.9800 . ?
C6 H6C 0.9800 . ?
C7 H7A 0.9800 . ?
C7 H7B 0.9800 . ?
C7 H7C 0.9800 . ?
C8 H8A 0.9800 . ?
C8 H8B 0.9800 . ?
C8 H8C 0.9800 . ?
C9 H9A 0.9800 . ?
C9 H9B 0.9800 . ?
C9 H9C 0.9800 . ?
C9 N3 1.4726(17) . ?
C10 H10A 0.9800 . ?
C10 H10B 0.9800 . ?
C10 H10C 0.9800 . ?
C10 N3 1.4691(17) . ?
C11 H11A 0.9900 . ?
C11 H11B 0.9900 . ?
C11 C12 1.5156(19) . ?
C11 N3 1.4775(17) . ?
C12 H12A 0.9900 . ?
C12 H12B 0.9900 . ?
C12 N2 1.4720(17) . ?
C13 H13A 0.9800 . ?
C13 H13B 0.9800 . ?
C13 H13C 0.9800 . ?
C13 N2 1.4683(17) . ?
C14 H14A 0.9900 . ?
C14 H14B 0.9900 . ?
C14 C15 1.5164(19) . ?
C14 N2 1.4793(17) . ?
C15 H15A 0.9900 . ?
C15 H15B 0.9900 . ?
C15 N4 1.4809(17) . ?
C16 H16A 0.9800 . ?
C16 H16B 0.9800 . ?
C16 H16C 0.9800 . ?
C16 N4 1.4717(17) . ?
C17 H17A 0.9800 . ?
C17 H17B 0.9800 . ?
C17 H17C 0.9800 . ?
C17 N4 1.4694(17) . ?

loop_
_geom_torsion_atom_site_label_1
_geom_torsion_atom_site_label_2
_geom_torsion_atom_site_label_3
_geom_torsion_atom_site_label_4
_geom_torsion
_geom_torsion_site_symmetry_1
_geom_torsion_site_symmetry_2
_geom_torsion_site_symmetry_3
_geom_torsion_site_symmetry_4
_geom_torsion_publ_flag
C1 Zn1 Li1 N2 -175.9(2) . . . . ?
C1 Zn1 Li1 N3 -66.13(9) . . . . ?
C1 Zn1 Li1 N4 67.91(9) . . . . ?
C2 Zn1 Li1 N2 13.03(17) . . . . ?
C2 Zn1 Li1 N3 122.74(11) . . . . ?
C2 Zn1 Li1 N4 -103.21(11) . . . . ?
N1 Zn1 Li1 N2 -20.0(4) . . . . ?
N1 Zn1 Li1 N3 89.7(2) . . . . ?
N1 Zn1 Li1 N4 -136.26(19) . . . . ?
N3 C11 C12 N2 -52.92(16) . . . . ?
N2 C14 C15 N4 -63.73(14) . . . . ?
C6 Si2 N1 Zn1 -21.34(9) . . . . ?
C6 Si2 N1 Si1 152.64(8) . . . . ?
C7 Si2 N1 Zn1 98.16(8) . . . . ?
C7 Si2 N1 Si1 -87.86(10) . . . . ?
C8 Si2 N1 Zn1 -142.29(7) . . . . ?
C8 Si2 N1 Si1 31.69(11) . . . . ?
C3 Si1 N1 Zn1 -22.43(9) . . . . ?
C3 Si1 N1 Si2 163.72(8) . . . . ?
C4 Si1 N1 Zn1 -141.42(7) . . . . ?
C4 Si1 N1 Si2 44.73(10) . . . . ?
C5 Si1 N1 Zn1 96.81(8) . . . . ?
C5 Si1 N1 Si2 -77.05(10) . . . . ?
Li1 Zn1 N1 Si1 -29.3(3) . . . . ?
Li1 Zn1 N1 Si2 145.3(2) . . . . ?
C1 Zn1 N1 Si1 124.52(7) . . . . ?
C1 Zn1 N1 Si2 -60.89(8) . . . . ?
C2 Zn1 N1 Si1 -58.38(8) . . . . ?
C2 Zn1 N1 Si2 116.20(7) . . . . ?
C11 C12 N2 Li1 32.18(14) . . . . ?
C11 C12 N2 C13 162.49(11) . . . . ?
C11 C12 N2 C14 -76.12(14) . . . . ?
C15 C14 N2 Li1 41.19(13) . . . . ?
C15 C14 N2 C12 152.77(11) . . . . ?
C15 C14 N2 C13 -85.89(13) . . . . ?
Zn1 Li1 N2 C12 108.75(19) . . . . ?
Zn1 Li1 N2 C13 -15.0(2) . . . . ?
Zn1 Li1 N2 C14 -134.60(18) . . . . ?
N3 Li1 N2 C12 -7.23(10) . . . . ?
N3 Li1 N2 C13 -130.99(11) . . . . ?
N3 Li1 N2 C14 109.42(9) . . . . ?
N4 Li1 N2 C12 -129.78(10) . . . . ?
N4 Li1 N2 C13 106.47(12) . . . . ?
N4 Li1 N2 C14 -13.13(10) . . . . ?
C12 C11 N3 Li1 42.19(13) . . . . ?
C12 C11 N3 C9 169.94(11) . . . . ?
C12 C11 N3 C10 -71.18(14) . . . . ?
Zn1 Li1 N3 C9 69.50(13) . . . . ?
Zn1 Li1 N3 C10 -51.98(11) . . . . ?
Zn1 Li1 N3 C11 -169.10(8) . . . . ?
N2 Li1 N3 C9 -139.89(11) . . . . ?
N2 Li1 N3 C10 98.63(10) . . . . ?
N2 Li1 N3 C11 -18.48(10) . . . . ?
N4 Li1 N3 C9 -56.93(16) . . . . ?
N4 Li1 N3 C10 -178.41(12) . . . . ?
N4 Li1 N3 C11 64.48(14) . . . . ?
C14 C15 N4 Li1 44.86(13) . . . . ?
C14 C15 N4 C16 165.59(11) . . . . ?
C14 C15 N4 C17 -75.04(13) . . . . ?
Zn1 Li1 N4 C15 135.72(9) . . . . ?
Zn1 Li1 N4 C16 18.04(13) . . . . ?
Zn1 Li1 N4 C17 -105.96(11) . . . . ?
N2 Li1 N4 C15 -16.52(10) . . . . ?
N2 Li1 N4 C16 -134.20(10) . . . . ?
N2 Li1 N4 C17 101.80(10) . . . . ?
N3 Li1 N4 C15 -97.88(13) . . . . ?
N3 Li1 N4 C16 144.43(12) . . . . ?
N3 Li1 N4 C17 20.43(16) . . . . ?
